data_4500397
loop_
_publ_author_name
'Steinberg, Avital'
'Ergaz, Itzhak'
'Toscano, Rub\'en Alfredo'
'Glaser, Robert'

_publ_section_title
;
 Crystallization of a Racemate Affords aP21Chiral Crystal Structure:
 Asymmetric Unit of Two Opposite Handed Molecules Simulates
 AchiralP21/nPacking via Pseudosymmetry
;
_journal_issue 4
_journal_name_full 'Crystal Growth &amp; Design'
_journal_page_first 1262
_journal_paper_doi 10.1021/cg1014994
_journal_volume 11
_journal_year 2011
_chemical_formula_moiety 'C20 H23 N O  H Cl '
_chemical_formula_sum 'C20 H24 Cl N O'
_chemical_formula_weight 329.85
_chemical_name_common
;
(1RS,3SR,4RS)-1-Phenyl-cis-3,4-butano-1-hydro-2,5-benzoxazocine HCl, 
(1RS,3SR,4RS)-cis-3,4-butano-N-desmethylnefopam HCl 
;
_chemical_name_systematic
; 
6-Phenyl-11,12-dihydro-6H-5oxa-12-azonia-dibenzo[a,e]cyclooctene
hydrogenchloride
;
_space_group_IT_number 4
_symmetry_cell_setting monoclinic
_symmetry_space_group_name_Hall 'P 2yb'
_symmetry_space_group_name_H-M 'P 1 21 1'
_atom_sites_solution_hydrogens difmap
_atom_sites_solution_primary direct
_atom_sites_solution_secondary difmap
_audit_creation_method SHELXL-97
_cell_angle_alpha 90.00
_cell_angle_beta 98.996(2)
_cell_angle_gamma 90.00
_cell_formula_units_Z 4
_cell_length_a 10.224(2)
_cell_length_b 13.969(2)
_cell_length_c 12.724(2)
_cell_measurement_reflns_used 965
_cell_measurement_temperature 295(2)
_cell_measurement_theta_max 23.295
_cell_measurement_theta_min 6.235
_cell_volume 1794.9(5)
_computing_cell_refinement 'SMART V 5.625'
_computing_data_collection 'SMART V 5.625'
_computing_data_reduction 'SAINT V 6.23C'
_computing_molecular_graphics 'SHELXTL V 6.10 (Sheldrick, 2000)'
_computing_publication_material 'SHELXTL V 6.10 (Sheldrick, 2000)'
_computing_structure_refinement 'SHELXTL V 6.10 (Sheldrick, 2000)'
_computing_structure_solution 'SHELXTL V 6.10 (Sheldrick, 2000)'
_diffrn_ambient_temperature 295(2)
_diffrn_detector_area_resol_mean 0.899
_diffrn_measured_fraction_theta_full 0.967
_diffrn_measured_fraction_theta_max 0.967
_diffrn_measurement_device_type 'Bruker Smart 1K CCD diffractometer'
_diffrn_measurement_method \w-scans
_diffrn_radiation_monochromator graphite
_diffrn_radiation_source 'fine-focus sealed tube'
_diffrn_radiation_type MoK\a
_diffrn_radiation_wavelength 0.71073
_diffrn_reflns_av_R_equivalents 0.0151
_diffrn_reflns_av_sigmaI/netI 0.0213
_diffrn_reflns_limit_h_max 11
_diffrn_reflns_limit_h_min -11
_diffrn_reflns_limit_k_max 15
_diffrn_reflns_limit_k_min -11
_diffrn_reflns_limit_l_max 14
_diffrn_reflns_limit_l_min -14
_diffrn_reflns_number 7556
_diffrn_reflns_theta_full 23.45
_diffrn_reflns_theta_max 23.45
_diffrn_reflns_theta_min 5.74
_diffrn_standards_decay_% 0
_exptl_absorpt_coefficient_mu 0.217
_exptl_absorpt_correction_T_max 1.000000
_exptl_absorpt_correction_T_min 0.877781
_exptl_absorpt_correction_type empirical
_exptl_absorpt_process_details SADABS
_exptl_crystal_colour colorless
_exptl_crystal_density_diffrn 1.221
_exptl_crystal_density_method 'not measured'
_exptl_crystal_description prism
_exptl_crystal_F_000 704
_exptl_crystal_size_max 0.89
_exptl_crystal_size_mid 0.52
_exptl_crystal_size_min 0.44
_refine_diff_density_max 0.117
_refine_diff_density_min -0.133
_refine_diff_density_rms 0.022
_refine_ls_abs_structure_details 'Flack H D (1983), Acta Cryst. A39, 876-881'
_refine_ls_abs_structure_Flack -0.06(4)
_refine_ls_extinction_method none
_refine_ls_goodness_of_fit_ref 1.015
_refine_ls_hydrogen_treatment mixed
_refine_ls_matrix_type full
_refine_ls_number_parameters 431
_refine_ls_number_reflns 3885
_refine_ls_number_restraints 1
_refine_ls_restrained_S_all 1.015
_refine_ls_R_factor_all 0.0279
_refine_ls_R_factor_gt 0.0241
_refine_ls_shift/su_max 0.001
_refine_ls_shift/su_mean 0.000
_refine_ls_structure_factor_coef Fsqd
_refine_ls_weighting_details 'calc w=1/[\s^2^(Fo^2^)+(0.0425P)^2^] where P=(Fo^2^+2Fc^2^)/3'
_refine_ls_weighting_scheme calc
_refine_ls_wR_factor_gt 0.0596
_refine_ls_wR_factor_ref 0.0614
_reflns_number_gt 3544
_reflns_number_total 3885
_reflns_threshold_expression >2sigma(I)
_cod_data_source_file cg1014994_si_002.cif
_cod_data_source_block 189a
_cod_depositor_comments
;
The following automatic conversions were performed:

'_symmetry_cell_setting' value 'Monoclinic' changed to 'monoclinic'
according to /home/saulius/struct/CIF-dictionaries/cif_core.dic
dictionary named 'cif_core.dic' version 2.4.1 from
2010-06-29.

'_exptl_absorpt_correction_type' value 'Empirical'
changed to 'empirical' according to
/home/saulius/struct/CIF-dictionaries/cif_core.dic dictionary named
'cif_core.dic' version 2.4.1 from 2010-06-29.

Automatic conversion script
Id: cif_fix_values 1715 2011-07-08 13:25:40Z adriana 
;
_cod_original_sg_symbol_H-M 'P 21'
_cod_database_code 4500397

loop_
_symmetry_equiv_pos_as_xyz
'x, y, z'
'-x, y+1/2, -z'

loop_
_atom_site_label
_atom_site_type_symbol
_atom_site_fract_x
_atom_site_fract_y
_atom_site_fract_z
_atom_site_U_iso_or_equiv
_atom_site_adp_type
_atom_site_occupancy
_atom_site_symmetry_multiplicity
_atom_site_calc_flag
_atom_site_refinement_flags
Cl1 Cl 0.59866(5) 0.41638(4) 0.29542(4) 0.05742(16) Uani 1 1 d .
C1A C 0.9310(2) 0.16396(17) 0.07255(16) 0.0485(5) Uani 1 1 d .
H1A H 0.9382 0.1688 -0.0032 0.058 Uiso 1 1 calc R
O2A O 0.80079(13) 0.19446(10) 0.08487(10) 0.0468(3) Uani 1 1 d .
C3A C 0.74350(19) 0.26809(16) 0.01615(15) 0.0472(5) Uani 1 1 d .
H3A H 0.7524 0.2506 -0.0570 0.057 Uiso 1 1 calc R
C4A C 0.8089(2) 0.36453(16) 0.04087(14) 0.0464(5) Uani 1 1 d .
H4A H 0.8984 0.3615 0.0225 0.056 Uiso 1 1 calc R
N5A N 0.8203(2) 0.39035(13) 0.15509(12) 0.0444(4) Uani 1 1 d .
H5A H 0.741(2) 0.3945(16) 0.1739(14) 0.047(6) Uiso 1 1 d .
H5B H 0.860(3) 0.449(2) 0.1621(18) 0.067(7) Uiso 1 1 d .
C6A C 0.8984(2) 0.32489(17) 0.23567(14) 0.0475(5) Uani 1 1 d .
H6A H 0.9139 0.3569 0.3041 0.057 Uiso 1 1 calc R
H6B H 0.8465 0.2679 0.2432 0.057 Uiso 1 1 calc R
C7A C 1.1406(2) 0.3446(2) 0.25417(18) 0.0649(7) Uani 1 1 d .
H7A H 1.1311 0.3946 0.3007 0.078 Uiso 1 1 calc R
C8A C 1.2634(3) 0.3212(3) 0.2354(2) 0.0821(8) Uani 1 1 d .
H8A H 1.3370 0.3544 0.2691 0.098 Uiso 1 1 calc R
C9A C 1.2785(3) 0.2484(3) 0.1666(3) 0.0877(9) Uani 1 1 d .
H9A H 1.3627 0.2308 0.1546 0.105 Uiso 1 1 calc R
C10A C 1.1682(2) 0.2008(2) 0.1147(2) 0.0723(7) Uani 1 1 d .
H10A H 1.1791 0.1530 0.0660 0.087 Uiso 1 1 calc R
C11A C 1.0423(2) 0.22263(17) 0.13373(16) 0.0502(5) Uani 1 1 d .
C12A C 1.0284(2) 0.29598(17) 0.20591(16) 0.0495(5) Uani 1 1 d .
C13A C 0.9372(2) 0.05936(15) 0.10159(16) 0.0500(5) Uani 1 1 d .
C14A C 0.8675(3) -0.00470(19) 0.0331(2) 0.0681(7) Uani 1 1 d .
H14A H 0.8201 0.0165 -0.0310 0.082 Uiso 1 1 calc R
C15A C 0.8672(3) -0.1009(2) 0.0591(3) 0.0837(9) Uani 1 1 d .
H15A H 0.8190 -0.1438 0.0125 0.100 Uiso 1 1 calc R
C16A C 0.9369(4) -0.1332(2) 0.1523(3) 0.0887(10) Uani 1 1 d .
H16A H 0.9373 -0.1980 0.1693 0.106 Uiso 1 1 calc R
C17A C 1.0050(4) -0.0702(2) 0.2194(2) 0.0945(9) Uani 1 1 d .
H17A H 1.0520 -0.0916 0.2835 0.113 Uiso 1 1 calc R
C18A C 1.0064(3) 0.02553(19) 0.19459(18) 0.0737(7) Uani 1 1 d .
H18A H 1.0551 0.0678 0.2419 0.088 Uiso 1 1 calc R
C19A C 0.5976(2) 0.2703(2) 0.02506(19) 0.0606(6) Uani 1 1 d .
H19A H 0.5875 0.2812 0.0987 0.073 Uiso 1 1 calc R
H19B H 0.5583 0.2088 0.0037 0.073 Uiso 1 1 calc R
C20A C 0.5248(3) 0.3482(2) -0.0438(2) 0.0754(7) Uani 1 1 d .
H20A H 0.5268 0.3340 -0.1181 0.090 Uiso 1 1 calc R
H20B H 0.4329 0.3497 -0.0331 0.090 Uiso 1 1 calc R
C21A C 0.5875(3) 0.4447(2) -0.0165(2) 0.0711(7) Uani 1 1 d .
H21A H 0.5769 0.4620 0.0555 0.085 Uiso 1 1 calc R
H21B H 0.5430 0.4928 -0.0644 0.085 Uiso 1 1 calc R
C22A C 0.7332(2) 0.44298(19) -0.02576(18) 0.0663(7) Uani 1 1 d .
H22A H 0.7720 0.5045 -0.0034 0.080 Uiso 1 1 calc R
H22B H 0.7426 0.4337 -0.0998 0.080 Uiso 1 1 calc R
Cl2 Cl 0.94992(5) 0.59055(4) 0.19140(4) 0.05441(15) Uani 1 1 d .
C1B C 0.6377(2) 0.84018(17) 0.42829(16) 0.0493(6) Uani 1 1 d .
H1B H 0.6352 0.8388 0.5050 0.059 Uiso 1 1 calc R
O2B O 0.76349(12) 0.80589(10) 0.41128(10) 0.0482(3) Uani 1 1 d .
C3B C 0.8196(2) 0.72896(17) 0.47636(15) 0.0464(5) Uani 1 1 d .
H3B H 0.8134 0.7447 0.5505 0.056 Uiso 1 1 calc R
C4B C 0.75048(19) 0.63413(16) 0.45029(14) 0.0456(5) Uani 1 1 d .
H4B H 0.6624 0.6380 0.4712 0.055 Uiso 1 1 calc R
N5B N 0.73321(19) 0.61277(14) 0.33350(13) 0.0449(4) Uani 1 1 d .
H5C H 0.812(3) 0.607(2) 0.3082(19) 0.084(8) Uiso 1 1 d .
H5D H 0.694(3) 0.551(2) 0.3305(18) 0.070(8) Uiso 1 1 d .
C6B C 0.6502(2) 0.68058(18) 0.25949(14) 0.0519(5) Uani 1 1 d .
H6C H 0.7021 0.7372 0.2502 0.062 Uiso 1 1 calc R
H6D H 0.6274 0.6502 0.1905 0.062 Uiso 1 1 calc R
C7B C 0.4097(2) 0.6621(2) 0.2570(2) 0.0773(8) Uani 1 1 d .
H7B H 0.4130 0.6127 0.2085 0.093 Uiso 1 1 calc R
C8B C 0.2901(3) 0.6863(3) 0.2865(3) 0.1030(12) Uani 1 1 d .
H8B H 0.2133 0.6535 0.2585 0.124 Uiso 1 1 calc R
C9B C 0.2860(3) 0.7592(3) 0.3577(4) 0.1078(13) Uani 1 1 d .
H9B H 0.2052 0.7766 0.3771 0.129 Uiso 1 1 calc R
C10B C 0.3973(3) 0.8066(2) 0.4005(3) 0.0829(9) Uani 1 1 d .
H10B H 0.3916 0.8557 0.4490 0.099 Uiso 1 1 calc R
C11B C 0.5203(2) 0.78303(17) 0.37302(18) 0.0537(6) Uani 1 1 d .
C12B C 0.5260(2) 0.71029(18) 0.29816(16) 0.0533(6) Uani 1 1 d .
C13B C 0.6283(2) 0.94271(16) 0.39274(15) 0.0493(5) Uani 1 1 d .
C14B C 0.5855(3) 1.0126(2) 0.4553(2) 0.0719(7) Uani 1 1 d .
H14B H 0.5642 0.9970 0.5217 0.086 Uiso 1 1 calc R
C15B C 0.5739(3) 1.1063(2) 0.4195(3) 0.0830(8) Uani 1 1 d .
H15B H 0.5443 1.1532 0.4620 0.100 Uiso 1 1 calc R
C16B C 0.6054(2) 1.1306(2) 0.3228(2) 0.0731(7) Uani 1 1 d .
H16B H 0.5962 1.1935 0.2990 0.088 Uiso 1 1 calc R
C17B C 0.6501(2) 1.06263(18) 0.26182(19) 0.0651(6) Uani 1 1 d .
H17B H 0.6737 1.0792 0.1965 0.078 Uiso 1 1 calc R
C18B C 0.6610(2) 0.96951(17) 0.29544(17) 0.0581(6) Uani 1 1 d .
H18B H 0.6910 0.9234 0.2521 0.070 Uiso 1 1 calc R
C19B C 0.9642(2) 0.72511(18) 0.46535(17) 0.0551(6) Uani 1 1 d .
H19C H 1.0057 0.7856 0.4886 0.066 Uiso 1 1 calc R
H19D H 0.9723 0.7163 0.3910 0.066 Uiso 1 1 calc R
C20B C 1.0357(2) 0.6448(2) 0.52999(19) 0.0694(7) Uani 1 1 d .
H20C H 1.1269 0.6426 0.5176 0.083 Uiso 1 1 calc R
H20D H 1.0362 0.6572 0.6051 0.083 Uiso 1 1 calc R
C21B C 0.9706(2) 0.5499(2) 0.5010(2) 0.0677(7) Uani 1 1 d .
H21C H 1.0145 0.5006 0.5472 0.081 Uiso 1 1 calc R
H21D H 0.9797 0.5339 0.4283 0.081 Uiso 1 1 calc R
C22B C 0.8247(2) 0.55267(19) 0.51152(17) 0.0602(6) Uani 1 1 d .
H22C H 0.7841 0.4925 0.4861 0.072 Uiso 1 1 calc R
H22D H 0.8166 0.5588 0.5862 0.072 Uiso 1 1 calc R

loop_
_atom_site_aniso_label
_atom_site_aniso_U_11
_atom_site_aniso_U_22
_atom_site_aniso_U_33
_atom_site_aniso_U_23
_atom_site_aniso_U_13
_atom_site_aniso_U_12
Cl1 0.0488(3) 0.0547(4) 0.0722(3) -0.0145(3) 0.0201(2) -0.0159(3)
C1A 0.0481(13) 0.0492(13) 0.0507(10) -0.0014(10) 0.0149(9) 0.0041(10)
O2A 0.0428(8) 0.0437(9) 0.0544(7) 0.0017(7) 0.0091(6) -0.0006(7)
C3A 0.0435(12) 0.0532(14) 0.0434(10) -0.0013(10) 0.0017(8) 0.0005(10)
C4A 0.0431(12) 0.0530(14) 0.0431(10) 0.0053(9) 0.0066(8) -0.0019(10)
N5A 0.0409(11) 0.0404(11) 0.0513(9) -0.0019(8) 0.0058(8) -0.0036(9)
C6A 0.0515(13) 0.0488(14) 0.0404(10) -0.0017(10) 0.0013(8) -0.0012(10)
C7A 0.0520(15) 0.0712(18) 0.0656(13) 0.0089(13) -0.0091(11) -0.0133(13)
C8A 0.0466(17) 0.101(2) 0.0921(18) 0.0218(19) -0.0093(13) -0.0173(15)
C9A 0.0379(15) 0.106(3) 0.120(2) 0.033(2) 0.0140(14) 0.0085(15)
C10A 0.0496(16) 0.0696(19) 0.1005(17) 0.0115(15) 0.0205(13) 0.0123(13)
C11A 0.0422(13) 0.0461(13) 0.0629(12) 0.0098(11) 0.0097(9) 0.0022(10)
C12A 0.0443(13) 0.0487(14) 0.0530(11) 0.0083(11) 0.0003(9) -0.0035(10)
C13A 0.0561(13) 0.0437(13) 0.0543(11) -0.0064(10) 0.0211(10) 0.0025(10)
C14A 0.0657(16) 0.0579(18) 0.0813(16) -0.0164(14) 0.0131(12) -0.0019(12)
C15A 0.0719(17) 0.059(2) 0.128(2) -0.0317(19) 0.0417(17) -0.0145(15)
C16A 0.114(2) 0.0428(16) 0.126(3) 0.0048(19) 0.071(2) 0.0040(17)
C17A 0.147(3) 0.0508(17) 0.0868(18) 0.0119(16) 0.0209(19) 0.0083(19)
C18A 0.107(2) 0.0504(16) 0.0615(14) -0.0018(12) 0.0078(13) 0.0056(15)
C19A 0.0436(13) 0.0616(16) 0.0722(14) -0.0046(12) -0.0050(10) -0.0064(11)
C20A 0.0546(14) 0.088(2) 0.0769(15) -0.0041(15) -0.0111(11) 0.0069(14)
C21A 0.0722(18) 0.067(2) 0.0674(14) 0.0088(13) -0.0097(12) 0.0209(14)
C22A 0.0729(17) 0.0631(17) 0.0609(13) 0.0154(12) 0.0037(11) 0.0016(13)
Cl2 0.0557(3) 0.0503(3) 0.0609(3) -0.0111(3) 0.0206(2) -0.0161(3)
C1B 0.0459(13) 0.0561(15) 0.0489(11) 0.0032(11) 0.0166(9) 0.0078(11)
O2B 0.0419(8) 0.0500(9) 0.0541(7) 0.0023(7) 0.0116(6) 0.0009(7)
C3B 0.0442(13) 0.0501(13) 0.0428(10) -0.0016(10) 0.0003(8) 0.0021(10)
C4B 0.0407(11) 0.0541(14) 0.0414(10) 0.0055(9) 0.0047(8) -0.0005(10)
N5B 0.0406(10) 0.0495(12) 0.0440(9) -0.0010(8) 0.0047(7) -0.0029(9)
C6B 0.0531(13) 0.0591(15) 0.0411(10) 0.0040(10) 0.0002(9) -0.0039(11)
C7B 0.0484(16) 0.086(2) 0.0886(16) 0.0316(15) -0.0187(12) -0.0158(14)
C8B 0.0406(18) 0.114(3) 0.144(3) 0.062(3) -0.0180(17) -0.0221(18)
C9B 0.0439(19) 0.108(3) 0.176(4) 0.062(3) 0.030(2) 0.0047(19)
C10B 0.0538(17) 0.0733(19) 0.130(2) 0.0313(18) 0.0410(15) 0.0110(15)
C11B 0.0382(12) 0.0568(15) 0.0685(13) 0.0233(12) 0.0157(10) 0.0051(11)
C12B 0.0389(13) 0.0624(17) 0.0554(12) 0.0211(12) -0.0027(9) -0.0053(11)
C13B 0.0453(12) 0.0528(14) 0.0514(11) -0.0005(10) 0.0129(9) 0.0037(10)
C14B 0.0725(17) 0.074(2) 0.0759(15) -0.0137(15) 0.0309(13) 0.0030(14)
C15B 0.0776(18) 0.0530(18) 0.126(2) -0.0265(18) 0.0388(16) 0.0014(14)
C16B 0.0534(15) 0.0490(16) 0.116(2) 0.0011(15) 0.0120(14) -0.0044(11)
C17B 0.0693(16) 0.0572(17) 0.0694(13) 0.0084(12) 0.0121(12) -0.0051(12)
C18B 0.0695(15) 0.0485(14) 0.0593(13) -0.0045(11) 0.0191(11) 0.0010(12)
C19B 0.0388(12) 0.0588(14) 0.0647(12) -0.0074(11) -0.0009(9) -0.0041(11)
C20B 0.0422(13) 0.085(2) 0.0749(15) 0.0021(14) -0.0094(10) 0.0035(13)
C21B 0.0618(16) 0.0679(17) 0.0684(13) 0.0070(13) -0.0058(11) 0.0141(13)
C22B 0.0600(15) 0.0603(16) 0.0562(12) 0.0143(11) -0.0037(10) -0.0010(11)

loop_
_atom_type_symbol
_atom_type_description
_atom_type_scat_dispersion_real
_atom_type_scat_dispersion_imag
_atom_type_scat_source
C C 0.0033 0.0016 'International Tables Vol C Tables 4.2.6.8 and 6.1.1.4'
H H 0.0000 0.0000 'International Tables Vol C Tables 4.2.6.8 and 6.1.1.4'
N N 0.0061 0.0033 'International Tables Vol C Tables 4.2.6.8 and 6.1.1.4'
O O 0.0106 0.0060 'International Tables Vol C Tables 4.2.6.8 and 6.1.1.4'
Cl Cl 0.1484 0.1585 'International Tables Vol C Tables 4.2.6.8 and 6.1.1.4'

loop_
_geom_angle_atom_site_label_1
_geom_angle_atom_site_label_2
_geom_angle_atom_site_label_3
_geom_angle
O2A C1A C13A 105.48(16)
O2A C1A C11A 114.84(17)
C13A C1A C11A 113.50(18)
C3A O2A C1A 116.82(15)
O2A C3A C19A 106.63(16)
O2A C3A C4A 113.03(15)
C19A C3A C4A 111.96(18)
N5A C4A C3A 112.59(17)
N5A C4A C22A 109.03(18)
C3A C4A C22A 110.82(16)
C4A N5A C6A 118.12(16)
C12A C6A N5A 112.93(16)
C8A C7A C12A 121.8(3)
C7A C8A C9A 119.6(3)
C8A C9A C10A 119.9(3)
C11A C10A C9A 121.5(3)
C10A C11A C12A 118.1(2)
C10A C11A C1A 115.9(2)
C12A C11A C1A 126.05(19)
C7A C12A C11A 119.1(2)
C7A C12A C6A 117.5(2)
C11A C12A C6A 123.41(18)
C18A C13A C14A 118.2(2)
C18A C13A C1A 123.0(2)
C14A C13A C1A 118.7(2)
C13A C14A C15A 120.2(3)
C16A C15A C14A 120.7(3)
C17A C16A C15A 119.0(3)
C16A C17A C18A 121.0(3)
C13A C18A C17A 120.9(3)
C3A C19A C20A 111.8(2)
C21A C20A C19A 110.84(18)
C20A C21A C22A 110.8(2)
C21A C22A C4A 112.95(18)
O2B C1B C13B 107.00(17)
O2B C1B C11B 114.90(18)
C13B C1B C11B 110.71(18)
C1B O2B C3B 117.30(14)
O2B C3B C19B 106.57(16)
O2B C3B C4B 113.69(15)
C19B C3B C4B 112.30(17)
N5B C4B C3B 111.72(17)
N5B C4B C22B 109.41(17)
C3B C4B C22B 111.44(16)
C4B N5B C6B 117.62(16)
C12B C6B N5B 113.32(16)
C8B C7B C12B 121.4(3)
C9B C8B C7B 118.9(3)
C10B C9B C8B 121.3(3)
C9B C10B C11B 121.1(3)
C10B C11B C12B 118.5(2)
C10B C11B C1B 115.9(2)
C12B C11B C1B 125.59(18)
C7B C12B C11B 118.8(2)
C7B C12B C6B 117.5(3)
C11B C12B C6B 123.72(19)
C14B C13B C18B 118.0(2)
C1B C13B C14B 120.99(19)
C1B C13B C18B 121.00(18)
C13B C14B C15B 120.0(2)
C14B C15B C16B 120.8(2)
C15B C16B C17B 119.5(3)
C16B C17B C18B 120.5(2)
C13B C18B C17B 121.2(2)
C3B C19B C20B 111.97(18)
C21B C20B C19B 111.27(17)
C20B C21B C22B 111.1(2)
C4B C22B C21B 113.19(18)

loop_
_geom_bond_atom_site_label_1
_geom_bond_atom_site_label_2
_geom_bond_distance
C1A O2A 1.429(2)
C1A C13A 1.506(3)
C1A C11A 1.515(3)
O2A C3A 1.416(2)
C3A C19A 1.514(3)
C3A C4A 1.515(3)
C4A N5A 1.484(3)
C4A C22A 1.521(3)
N5A C6A 1.506(3)
C6A C12A 1.494(3)
C7A C8A 1.354(4)
C7A C12A 1.391(3)
C8A C9A 1.366(4)
C9A C10A 1.385(4)
C10A C11A 1.380(3)
C11A C12A 1.398(3)
C13A C18A 1.364(3)
C13A C14A 1.369(3)
C14A C15A 1.383(4)
C15A C16A 1.362(4)
C16A C17A 1.342(5)
C17A C18A 1.375(4)
C19A C20A 1.516(4)
C20A C21A 1.510(4)
C21A C22A 1.513(4)
C1B O2B 1.421(2)
C1B C13B 1.501(3)
C1B C11B 1.519(3)
O2B C3B 1.422(2)
C3B C19B 1.508(3)
C3B C4B 1.514(3)
C4B N5B 1.499(3)
C4B C22B 1.514(3)
N5B C6B 1.502(3)
C6B C12B 1.490(3)
C7B C8B 1.376(5)
C7B C12B 1.395(3)
C8B C9B 1.369(5)
C9B C10B 1.355(5)
C10B C11B 1.396(3)
C11B C12B 1.400(3)
C13B C18B 1.374(3)
C13B C14B 1.384(3)
C14B C15B 1.384(4)
C15B C16B 1.350(4)
C16B C17B 1.363(4)
C17B C18B 1.368(3)
C19B C20B 1.510(3)
C20B C21B 1.503(4)
C21B C22B 1.518(3)

loop_
_geom_hbond_atom_site_label_D
_geom_hbond_atom_site_label_H
_geom_hbond_atom_site_label_A
_geom_hbond_distance_DH
_geom_hbond_distance_HA
_geom_hbond_distance_DA
_geom_hbond_angle_DHA
N5A H5A Cl1 0.89(2) 2.30(2) 3.118(2) 153(2)
N5A H5B Cl2 0.92(3) 2.18(3) 3.098(2) 175(2)
N5B H5C Cl2 0.92(3) 2.21(3) 3.087(2) 159(2)
N5B H5D Cl1 0.95(3) 2.14(3) 3.073(2) 170(2)

loop_
_geom_torsion_atom_site_label_1
_geom_torsion_atom_site_label_2
_geom_torsion_atom_site_label_3
_geom_torsion_atom_site_label_4
_geom_torsion
C13A C1A O2A C3A -148.51(16)
C11A C1A O2A C3A 85.7(2)
C1A O2A C3A C19A 166.26(17)
C1A O2A C3A C4A -70.3(2)
O2A C3A C4A N5A -50.5(2)
C19A C3A C4A N5A 69.9(2)
O2A C3A C4A C22A -172.95(16)
C19A C3A C4A C22A -52.5(2)
C3A C4A N5A C6A 59.8(2)
C22A C4A N5A C6A -176.81(19)
C4A N5A C6A C12A 46.4(3)
C12A C7A C8A C9A 0.5(4)
C7A C8A C9A C10A 1.6(4)
C8A C9A C10A C11A -2.5(4)
C9A C10A C11A C12A 1.2(3)
C9A C10A C11A C1A -179.2(2)
O2A C1A C11A C10A -173.69(18)
C13A C1A C11A C10A 64.8(2)
O2A C1A C11A C12A 5.9(3)
C13A C1A C11A C12A -115.6(2)
C8A C7A C12A C11A -1.8(3)
C8A C7A C12A C6A 177.5(2)
C10A C11A C12A C7A 0.9(3)
C1A C11A C12A C7A -178.7(2)
C10A C11A C12A C6A -178.3(2)
C1A C11A C12A C6A 2.1(3)
N5A C6A C12A C7A 99.7(2)
N5A C6A C12A C11A -81.1(3)
O2A C1A C13A C18A -106.4(2)
C11A C1A C13A C18A 20.2(3)
O2A C1A C13A C14A 71.7(2)
C11A C1A C13A C14A -161.69(19)
C18A C13A C14A C15A 0.5(3)
C1A C13A C14A C15A -177.7(2)
C13A C14A C15A C16A -0.5(4)
C14A C15A C16A C17A 0.7(4)
C15A C16A C17A C18A -0.7(5)
C14A C13A C18A C17A -0.6(4)
C1A C13A C18A C17A 177.5(2)
C16A C17A C18A C13A 0.7(5)
O2A C3A C19A C20A 178.91(18)
C4A C3A C19A C20A 54.8(2)
C3A C19A C20A C21A -56.1(3)
C19A C20A C21A C22A 55.6(3)
C20A C21A C22A C4A -55.0(3)
N5A C4A C22A C21A -71.3(2)
C3A C4A C22A C21A 53.2(2)
C13B C1B O2B C3B 154.01(16)
C11B C1B O2B C3B -82.7(2)
C1B O2B C3B C19B -164.29(16)
C1B O2B C3B C4B 71.5(2)
O2B C3B C4B N5B 49.7(2)
C19B C3B C4B N5B -71.4(2)
O2B C3B C4B C22B 172.46(16)
C19B C3B C4B C22B 51.4(2)
C3B C4B N5B C6B -61.9(2)
C22B C4B N5B C6B 174.19(19)
C4B N5B C6B C12B -43.3(3)
C12B C7B C8B C9B 0.1(4)
C7B C8B C9B C10B -1.1(5)
C8B C9B C10B C11B 0.3(4)
C9B C10B C11B C12B 1.3(4)
C9B C10B C11B C1B -178.8(2)
O2B C1B C11B C10B 171.15(18)
C13B C1B C11B C10B -67.5(2)
O2B C1B C11B C12B -9.0(3)
C13B C1B C11B C12B 112.4(2)
C8B C7B C12B C11B 1.6(3)
C8B C7B C12B C6B -178.6(2)
C10B C11B C12B C7B -2.2(3)
C1B C11B C12B C7B 177.9(2)
C10B C11B C12B C6B 177.9(2)
C1B C11B C12B C6B -1.9(3)
N5B C6B C12B C7B -98.0(2)
N5B C6B C12B C11B 81.8(3)
O2B C1B C13B C14B -132.7(2)
O2B C1B C13B C18B 48.1(3)
C11B C1B C13B C14B 101.4(2)
C11B C1B C13B C18B -77.8(2)
C1B C13B C14B C15B -178.1(2)
C18B C13B C14B C15B 1.1(4)
C14B C13B C18B C17B -0.5(3)
C13B C14B C15B C16B -0.4(4)
C14B C15B C16B C17B -0.9(4)
C15B C16B C17B C18B 1.5(4)
C16B C17B C18B C13B -0.8(4)
O2B C3B C19B C20B -179.23(17)
C4B C3B C19B C20B -54.1(2)
C3B C19B C20B C21B 55.9(3)
C19B C20B C21B C22B -54.9(3)
N5B C4B C22B C21B 72.7(2)
C3B C4B C22B C21B -51.4(2)
C20B C21B C22B C4B 53.5(3)
